data_7223928
loop_
_publ_author_name
'Yuan, Liangjie'
'Tian, Di'
'Chen, Shuo-ping'
'Li, Lang'

_publ_section_title
;
 Hydrous salts of 1-aminoethylidenediphosphonic acid and piperazidine:
 temperature induced reversible structural transformation in humid
 environment
;
_journal_name_full 'RSC Adv.'
_journal_paper_doi 10.1039/C5RA22428D
_journal_year 2016
_chemical_formula_sum 'C4 H18 N2 O8 P2'
_chemical_formula_weight 284.14
_chemical_name_systematic
; 
 ? 
;
_space_group_IT_number 2
_symmetry_cell_setting triclinic
_symmetry_space_group_name_Hall '-P 1'
_symmetry_space_group_name_H-M 'P -1'
_atom_sites_solution_hydrogens geom
_atom_sites_solution_primary direct
_atom_sites_solution_secondary difmap
_audit_creation_method SHELXL-97
_audit_update_record
;
2014-05-14 deposited with the CCDC.
2016-01-06 downloaded from the CCDC.
;
_cell_angle_alpha 115.505(4)
_cell_angle_beta 94.461(4)
_cell_angle_gamma 92.251(4)
_cell_formula_units_Z 2
_cell_length_a 5.7389(14)
_cell_length_b 9.985(2)
_cell_length_c 11.457(3)
_cell_measurement_reflns_used 2394
_cell_measurement_temperature 296(2)
_cell_measurement_theta_max 28.44
_cell_measurement_theta_min 2.27
_cell_volume 588.8(2)
_computing_cell_refinement 'Bruker SMART'
_computing_data_collection 'Bruker SMART'
_computing_data_reduction 'Bruker SAINT'
_computing_molecular_graphics 'Bruker SHELXTL'
_computing_publication_material 'Bruker SHELXTL'
_computing_structure_refinement 'SHELXL-97 (Sheldrick, 1997)'
_computing_structure_solution 'SHELXS-97 (Sheldrick, 1990)'
_diffrn_ambient_temperature 296(2)
_diffrn_measured_fraction_theta_full 0.994
_diffrn_measured_fraction_theta_max 0.994
_diffrn_measurement_device_type 'CCD area detector'
_diffrn_measurement_method 'phi and omega scans'
_diffrn_radiation_monochromator graphite
_diffrn_radiation_source 'fine-focus sealed tube'
_diffrn_radiation_type MoK\a
_diffrn_radiation_wavelength 0.71073
_diffrn_reflns_av_R_equivalents 0.0164
_diffrn_reflns_av_sigmaI/netI 0.0277
_diffrn_reflns_limit_h_max 7
_diffrn_reflns_limit_h_min -7
_diffrn_reflns_limit_k_max 13
_diffrn_reflns_limit_k_min -11
_diffrn_reflns_limit_l_max 15
_diffrn_reflns_limit_l_min -15
_diffrn_reflns_number 4261
_diffrn_reflns_theta_full 28.00
_diffrn_reflns_theta_max 28.00
_diffrn_reflns_theta_min 1.98
_exptl_absorpt_coefficient_mu 0.400
_exptl_absorpt_correction_T_max 0.9536
_exptl_absorpt_correction_T_min 0.9102
_exptl_absorpt_correction_type multi-scan
_exptl_absorpt_process_details DADABS
_exptl_crystal_density_diffrn 1.603
_exptl_crystal_density_meas 0
_exptl_crystal_density_method 'not measured'
_exptl_crystal_F_000 300
_exptl_crystal_size_max 0.24
_exptl_crystal_size_mid 0.23
_exptl_crystal_size_min 0.12
_refine_diff_density_max 0.378
_refine_diff_density_min -0.349
_refine_diff_density_rms 0.059
_refine_ls_extinction_method none
_refine_ls_goodness_of_fit_ref 1.065
_refine_ls_hydrogen_treatment mixed
_refine_ls_matrix_type full
_refine_ls_number_parameters 165
_refine_ls_number_reflns 2834
_refine_ls_number_restraints 0
_refine_ls_restrained_S_all 1.065
_refine_ls_R_factor_all 0.0371
_refine_ls_R_factor_gt 0.0328
_refine_ls_shift/su_max 0.000
_refine_ls_shift/su_mean 0.000
_refine_ls_structure_factor_coef Fsqd
_refine_ls_weighting_details 'calc w=1/[\s^2^(Fo^2^)+(0.0335P)^2^+0.4003P] where P=(Fo^2^+2Fc^2^)/3'
_refine_ls_weighting_scheme calc
_refine_ls_wR_factor_gt 0.0821
_refine_ls_wR_factor_ref 0.0841
_reflns_number_gt 2550
_reflns_number_total 2834
_reflns_threshold_expression >2sigma(I)
_cod_data_source_file c5ra22428d2.cif
_cod_data_source_block 130922xj_0m
_cod_depositor_comments
;
The following automatic conversions were performed:

'_symmetry_cell_setting' value 'Triclinic' changed to 'triclinic'
according to
/usr/data/users/saulius/crontab/automatic-downloads/rss-feeds/RSC/lib/dictionaries/cif_core.dic
dictionary named 'cif_core.dic' version 2.4.2 from 2011-04-26.

'_exptl_absorpt_correction_type' value 'Multi-scan' changed to
'multi-scan' according to
/usr/data/users/saulius/crontab/automatic-downloads/rss-feeds/RSC/lib/dictionaries/cif_core.dic
dictionary named 'cif_core.dic' version 2.4.2 from 2011-04-26.

Automatic conversion script
Id: cif_fix_values 4268 2015-11-12 08:31:59Z antanas 
;
_cod_original_sg_symbol_H-M P-1
_cod_database_code 7223928

loop_
_symmetry_equiv_pos_as_xyz
'x, y, z'
'-x, -y, -z'

loop_
_atom_site_label
_atom_site_type_symbol
_atom_site_fract_x
_atom_site_fract_y
_atom_site_fract_z
_atom_site_U_iso_or_equiv
_atom_site_adp_type
_atom_site_occupancy
_atom_site_symmetry_multiplicity
_atom_site_calc_flag
_atom_site_refinement_flags
P1 P 0.58818(7) 0.18897(4) 0.17543(4) 0.01772(11) Uani 1 1 d .
P2 P 0.62824(7) 0.49518(4) 0.17367(4) 0.01584(11) Uani 1 1 d .
O4 O 0.3750(2) 0.47249(14) 0.12025(12) 0.0230(3) Uani 1 1 d .
O2 O 0.3505(2) 0.14197(13) 0.09935(13) 0.0255(3) Uani 1 1 d .
O5 O 0.6829(2) 0.57685(13) 0.31770(11) 0.0251(3) Uani 1 1 d .
O3 O 0.5980(2) 0.26801(15) 0.31972(12) 0.0309(3) Uani 1 1 d .
O6 O 0.7803(2) 0.57657(14) 0.11148(12) 0.0237(3) Uani 1 1 d .
H6 H 0.7232 0.5543 0.0370 0.036 Uiso 1 1 calc R
O1 O 0.7445(2) 0.05311(13) 0.13902(13) 0.0256(3) Uani 1 1 d .
H7 H 0.7104 -0.0054 0.0624 0.038 Uiso 1 1 calc R
N3 N 0.9960(2) 0.33803(15) 0.18169(13) 0.0177(3) Uani 1 1 d .
H1A H 1.0631 0.2523 0.1526 0.027 Uiso 1 1 calc R
H1B H 0.9964 0.3752 0.2676 0.027 Uiso 1 1 calc R
H1C H 1.0755 0.4022 0.1616 0.027 Uiso 1 1 calc R
C1 C 0.7477(3) 0.31162(17) 0.11965(14) 0.0150(3) Uani 1 1 d .
C2 C 0.7510(3) 0.23619(19) -0.02843(15) 0.0233(3) Uani 1 1 d .
H2A H 0.8473 0.2975 -0.0542 0.035 Uiso 1 1 calc R
H2B H 0.5942 0.2228 -0.0698 0.035 Uiso 1 1 calc R
H2C H 0.8137 0.1410 -0.0541 0.035 Uiso 1 1 calc R
O7 O 0.6032(3) 0.21929(18) 0.53158(16) 0.0333(3) Uani 1 1 d .
N1 N 0.9503(3) 0.84346(17) 0.44661(17) 0.0336(4) Uani 1 1 d .
H2D H 0.8480 0.7624 0.4175 0.040 Uiso 1 1 calc R
H2E H 1.0959 0.8125 0.4391 0.040 Uiso 1 1 calc R
O8 O 0.2072(3) 0.4224(2) 0.42822(17) 0.0534(5) Uani 1 1 d .
C3 C 0.9071(4) 0.9235(2) 0.3650(2) 0.0358(5) Uani 1 1 d .
H3A H 0.7467 0.9510 0.3675 0.043 Uiso 1 1 calc R
H3B H 0.9297 0.8591 0.2755 0.043 Uiso 1 1 calc R
C4 C 0.9257(4) 0.9383(2) 0.5849(2) 0.0384(5) Uani 1 1 d .
H4A H 0.9590 0.8832 0.6355 0.046 Uiso 1 1 calc R
H4B H 0.7659 0.9664 0.5944 0.046 Uiso 1 1 calc R
H3 H 0.560(5) 0.292(3) 0.583(3) 0.055(9) Uiso 1 1 d .
H4 H 0.607(5) 0.232(3) 0.463(3) 0.051(8) Uiso 1 1 d .
H5 H 0.324(6) 0.385(4) 0.403(3) 0.075(11) Uiso 1 1 d .
H2 H 0.221(6) 0.467(4) 0.506(3) 0.077(11) Uiso 1 1 d .

loop_
_atom_site_aniso_label
_atom_site_aniso_U_11
_atom_site_aniso_U_22
_atom_site_aniso_U_33
_atom_site_aniso_U_23
_atom_site_aniso_U_13
_atom_site_aniso_U_12
P1 0.0155(2) 0.0172(2) 0.0208(2) 0.00826(16) 0.00446(15) 0.00076(15)
P2 0.01416(19) 0.01573(19) 0.0175(2) 0.00715(16) 0.00184(14) 0.00095(14)
O4 0.0134(5) 0.0307(6) 0.0316(7) 0.0196(5) 0.0026(5) 0.0027(5)
O2 0.0135(6) 0.0204(6) 0.0375(7) 0.0078(5) 0.0030(5) -0.0003(4)
O5 0.0315(7) 0.0202(6) 0.0190(6) 0.0041(5) 0.0031(5) 0.0020(5)
O3 0.0397(8) 0.0329(7) 0.0224(6) 0.0130(6) 0.0108(5) 0.0030(6)
O6 0.0207(6) 0.0268(6) 0.0273(6) 0.0161(5) 0.0001(5) -0.0048(5)
O1 0.0227(6) 0.0213(6) 0.0327(7) 0.0119(5) 0.0004(5) 0.0047(5)
N3 0.0118(6) 0.0206(7) 0.0201(6) 0.0082(5) 0.0022(5) 0.0013(5)
C1 0.0120(7) 0.0172(7) 0.0143(7) 0.0058(6) 0.0005(5) 0.0003(5)
C2 0.0277(9) 0.0242(8) 0.0148(7) 0.0052(6) 0.0043(6) 0.0009(7)
O7 0.0382(8) 0.0352(8) 0.0313(8) 0.0169(7) 0.0101(6) 0.0154(6)
N1 0.0262(8) 0.0209(8) 0.0433(10) 0.0062(7) -0.0052(7) -0.0021(6)
O8 0.0378(9) 0.0873(14) 0.0227(8) 0.0114(9) 0.0007(7) 0.0229(9)
C3 0.0345(11) 0.0289(10) 0.0337(11) 0.0057(8) -0.0067(8) -0.0001(8)
C4 0.0384(11) 0.0346(11) 0.0404(12) 0.0159(9) -0.0001(9) -0.0042(9)

loop_
_atom_type_symbol
_atom_type_description
_atom_type_scat_dispersion_real
_atom_type_scat_dispersion_imag
_atom_type_scat_source
C C 0.0033 0.0016 'International Tables Vol C Tables 4.2.6.8 and 6.1.1.4'
H H 0.0000 0.0000 'International Tables Vol C Tables 4.2.6.8 and 6.1.1.4'
N N 0.0061 0.0033 'International Tables Vol C Tables 4.2.6.8 and 6.1.1.4'
O O 0.0106 0.0060 'International Tables Vol C Tables 4.2.6.8 and 6.1.1.4'
P P 0.1023 0.0942 'International Tables Vol C Tables 4.2.6.8 and 6.1.1.4'

loop_
_geom_angle_atom_site_label_1
_geom_angle_atom_site_label_2
_geom_angle_atom_site_label_3
_geom_angle
_geom_angle_site_symmetry_1
_geom_angle_site_symmetry_3
O3 P1 O2 117.60(8) . .
O3 P1 O1 108.38(8) . .
O2 P1 O1 111.22(7) . .
O3 P1 C1 107.72(7) . .
O2 P1 C1 108.02(7) . .
O1 P1 C1 102.82(7) . .
O5 P2 O4 117.20(7) . .
O5 P2 O6 107.34(7) . .
O4 P2 O6 111.29(7) . .
O5 P2 C1 108.07(7) . .
O4 P2 C1 108.56(7) . .
O6 P2 C1 103.47(7) . .
P2 O6 H6 109.5 . .
P1 O1 H7 109.5 . .
C1 N3 H1A 109.5 . .
C1 N3 H1B 109.5 . .
H1A N3 H1B 109.5 . .
C1 N3 H1C 109.5 . .
H1A N3 H1C 109.5 . .
H1B N3 H1C 109.5 . .
N3 C1 C2 108.33(12) . .
N3 C1 P2 107.02(10) . .
C2 C1 P2 111.09(11) . .
N3 C1 P1 107.01(10) . .
C2 C1 P1 110.96(11) . .
P2 C1 P1 112.20(8) . .
C1 C2 H2A 109.5 . .
C1 C2 H2B 109.5 . .
H2A C2 H2B 109.5 . .
C1 C2 H2C 109.5 . .
H2A C2 H2C 109.5 . .
H2B C2 H2C 109.5 . .
H3 O7 H4 106(3) . .
C4 N1 C3 111.99(16) . .
C4 N1 H2D 109.2 . .
C3 N1 H2D 109.2 . .
C4 N1 H2E 109.2 . .
C3 N1 H2E 109.2 . .
H2D N1 H2E 107.9 . .
H5 O8 H2 111(3) . .
N1 C3 C4 109.57(16) . 2_776
N1 C3 H3A 109.8 . .
C4 C3 H3A 109.8 2_776 .
N1 C3 H3B 109.8 . .
C4 C3 H3B 109.8 2_776 .
H3A C3 H3B 108.2 . .
N1 C4 C3 110.06(17) . 2_776
N1 C4 H4A 109.6 . .
C3 C4 H4A 109.6 2_776 .
N1 C4 H4B 109.6 . .
C3 C4 H4B 109.6 2_776 .
H4A C4 H4B 108.2 . .

loop_
_geom_bond_atom_site_label_1
_geom_bond_atom_site_label_2
_geom_bond_distance
_geom_bond_site_symmetry_2
P1 O3 1.4891(14) .
P1 O2 1.5012(13) .
P1 O1 1.5766(13) .
P1 C1 1.8500(16) .
P2 O5 1.4923(13) .
P2 O4 1.5014(12) .
P2 O6 1.5716(12) .
P2 C1 1.8438(16) .
O6 H6 0.8200 .
O1 H7 0.8200 .
N3 C1 1.5024(19) .
N3 H1A 0.8900 .
N3 H1B 0.8900 .
N3 H1C 0.8900 .
C1 C2 1.534(2) .
C2 H2A 0.9600 .
C2 H2B 0.9600 .
C2 H2C 0.9600 .
O7 H3 0.78(3) .
O7 H4 0.86(3) .
N1 C4 1.476(3) .
N1 C3 1.483(3) .
N1 H2D 0.9000 .
N1 H2E 0.9000 .
O8 H5 0.80(4) .
O8 H2 0.80(3) .
C3 C4 1.511(3) 2_776
C3 H3A 0.9700 .
C3 H3B 0.9700 .
C4 C3 1.511(3) 2_776
C4 H4A 0.9700 .
C4 H4B 0.9700 .

loop_
_geom_hbond_atom_site_label_D
_geom_hbond_atom_site_label_H
_geom_hbond_atom_site_label_A
_geom_hbond_distance_DH
_geom_hbond_distance_HA
_geom_hbond_distance_DA
_geom_hbond_angle_DHA
_geom_hbond_site_symmetry_A
O6 H6 O4 0.82 1.75 2.5614(18) 172.3 2_665
O1 H7 O2 0.82 1.76 2.5794(19) 175.3 2_655
N3 H1A O2 0.89 2.01 2.8075(19) 149.1 1_655
N3 H1B O8 0.89 1.98 2.738(2) 141.7 1_655
N3 H1C O4 0.89 2.00 2.8021(18) 149.7 1_655
N1 H2D O5 0.90 1.87 2.750(2) 164.3 .
N1 H2E O7 0.90 1.80 2.680(2) 165.3 2_766
O7 H3 O5 0.78(3) 2.01(3) 2.739(2) 155(3) 2_666
O7 H4 O3 0.86(3) 1.82(3) 2.671(2) 176(3) .
O8 H5 O3 0.80(4) 2.04(4) 2.830(2) 173(3) .
O8 H2 O5 0.80(3) 2.28(3) 2.927(2) 138(3) 2_666
O8 H2 O3 0.80(3) 2.64(3) 3.268(2) 137(3) 2_666

loop_
_geom_torsion_atom_site_label_1
_geom_torsion_atom_site_label_2
_geom_torsion_atom_site_label_3
_geom_torsion_atom_site_label_4
_geom_torsion
_geom_torsion_site_symmetry_4
O5 P2 C1 N3 -48.41(11) .
O4 P2 C1 N3 -176.50(9) .
O6 P2 C1 N3 65.19(11) .
O5 P2 C1 C2 -166.49(11) .
O4 P2 C1 C2 65.43(12) .
O6 P2 C1 C2 -52.88(12) .
O5 P2 C1 P1 68.67(9) .
O4 P2 C1 P1 -59.41(9) .
O6 P2 C1 P1 -177.72(7) .
O3 P1 C1 N3 60.53(12) .
O2 P1 C1 N3 -171.49(9) .
O1 P1 C1 N3 -53.82(11) .
O3 P1 C1 C2 178.52(11) .
O2 P1 C1 C2 -53.50(13) .
O1 P1 C1 C2 64.17(12) .
O3 P1 C1 P2 -56.56(10) .
O2 P1 C1 P2 71.42(9) .
O1 P1 C1 P2 -170.91(8) .
C4 N1 C3 C4 57.6(2) 2_776
C3 N1 C4 C3 -57.9(2) 2_776
